data_4062660
loop_
_publ_author_name
'Dagorne Samuel'
'Bellemin-Laponnaz Stephane'
'Welter Richard'

_publ_section_title
;
Synthesis and Structure of Neutral and Cationic Aluminium
Complexes Incorporating Bis-Oxazolinato Ligands.
;
_journal_name_full Organometallics
_journal_paper_doi 10.1021/om0400245
_journal_year 2004
_chemical_formula_moiety 'C16 H29 Al N2 O2'
_chemical_formula_sum 'C16 H29 Al N2 O2'
_chemical_formula_weight 308.39
_space_group_IT_number 19
_symmetry_cell_setting orthorhombic
_symmetry_space_group_name_Hall 'P 2ac 2ab'
_symmetry_space_group_name_H-M 'P 21 21 21'
_cell_angle_alpha 90.00
_cell_angle_beta 90.00
_cell_angle_gamma 90.00
_cell_formula_units_Z 8
_cell_length_a 12.4620(10)
_cell_length_b 16.8960(10)
_cell_length_c 17.5010(10)
_cell_measurement_temperature 173(2)
_cell_volume 3685.0(4)
_diffrn_ambient_temperature 173(2)
_exptl_crystal_density_diffrn 1.112
_cod_database_code 4062660

loop_
_symmetry_equiv_pos_as_xyz
'x, y, z'
'-x+1/2, -y, z+1/2'
'x+1/2, -y+1/2, -z'
'-x, y+1/2, -z+1/2'

loop_
_atom_site_label
_atom_site_type_symbol
_atom_site_fract_x
_atom_site_fract_y
_atom_site_fract_z
_atom_site_U_iso_or_equiv
_atom_site_adp_type
_atom_site_occupancy
_atom_site_symmetry_multiplicity
_atom_site_calc_flag
_atom_site_refinement_flags
_atom_site_disorder_assembly
_atom_site_disorder_group
Al1 Al 0.50893(5) 0.18627(3) 0.67883(3) 0.02686(13) Uani 1 1 d . . .
Al2 Al 0.98822(5) -0.18188(3) 0.67780(3) 0.02612(13) Uani 1 1 d . . .
N3 N 1.07894(13) -0.15538(10) 0.59455(9) 0.0267(4) Uani 1 1 d . . .
N1 N 0.55926(13) 0.18767(10) 0.57599(9) 0.0286(4) Uani 1 1 d . . .
O4 O 0.81372(12) 0.00198(9) 0.59348(9) 0.0371(4) Uani 1 1 d . . .
C29 C 0.79967(17) -0.07424(12) 0.70514(12) 0.0307(4) Uani 1 1 d . . .
H29 H 0.7575 -0.1215 0.7172 0.037 Uiso 1 1 calc . . .
N2 N 0.46824(13) 0.07806(9) 0.67362(9) 0.0273(3) Uani 1 1 d . . .
N4 N 0.89293(13) -0.09713(9) 0.65773(9) 0.0267(4) Uani 1 1 d . . .
C24 C 1.17688(16) -0.19874(13) 0.57107(12) 0.0315(4) Uani 1 1 d . . .
H24 H 1.2225 -0.2075 0.6159 0.038 Uiso 1 1 calc . . .
O3 O 1.14569(13) -0.08516(10) 0.49658(9) 0.0401(4) Uani 1 1 d . . .
O1 O 0.58355(12) 0.14636(10) 0.45498(8) 0.0378(4) Uani 1 1 d . . .
O2 O 0.44279(13) -0.04338(8) 0.62412(9) 0.0369(4) Uani 1 1 d . . .
C5 C 0.47498(16) 0.03214(11) 0.61163(12) 0.0283(4) Uani 1 1 d . . .
C25 C 1.15004(19) -0.27861(13) 0.53420(13) 0.0368(5) Uani 1 1 d . . .
H25 H 1.1067 -0.3086 0.5709 0.044 Uiso 1 1 calc . . .
C4 C 0.50957(16) 0.05226(12) 0.53901(11) 0.0298(4) Uani 1 1 d . . .
C9 C 0.72395(17) 0.27226(12) 0.56979(12) 0.0321(4) Uani 1 1 d . . .
H9 H 0.7157 0.2834 0.6244 0.038 Uiso 1 1 calc . . .
C8 C 0.61192(17) 0.25527(12) 0.53739(12) 0.0323(5) Uani 1 1 d . . .
H8 H 0.5671 0.3025 0.5436 0.039 Uiso 1 1 calc . . .
C3 C 0.54930(15) 0.12829(13) 0.52654(11) 0.0295(4) Uani 1 1 d . . .
C30 C 0.83330(17) -0.03336(13) 0.77975(12) 0.0328(5) Uani 1 1 d . . .
H30 H 0.8800 -0.0701 0.8076 0.039 Uiso 1 1 calc . . .
C19 C 0.89882(16) -0.04826(11) 0.59870(11) 0.0284(4) Uani 1 1 d . . .
C14 C 0.30134(19) 0.05995(13) 0.75151(13) 0.0369(5) Uani 1 1 d . . .
H14 H 0.3046 0.1167 0.7630 0.044 Uiso 1 1 calc . . .
C28 C 0.73640(18) -0.02215(14) 0.65031(14) 0.0386(5) Uani 1 1 d . . .
H28A H 0.6781 -0.0516 0.6271 0.046 Uiso 1 1 calc . . .
H28B H 0.7070 0.0235 0.6766 0.046 Uiso 1 1 calc . . .
C20 C 0.97943(18) -0.04190(12) 0.54434(12) 0.0307(4) Uani 1 1 d . . .
C1 C 0.6186(2) 0.20170(15) 0.75827(14) 0.0440(6) Uani 1 1 d . . .
H1A H 0.6386 0.2565 0.7602 0.066 Uiso 1 1 calc . . .
H1B H 0.6806 0.1703 0.7464 0.066 Uiso 1 1 calc . . .
H1C H 0.5902 0.1858 0.8069 0.066 Uiso 1 1 calc . . .
C12 C 0.4251(2) -0.05274(14) 0.70510(14) 0.0434(6) Uani 1 1 d . . .
H12A H 0.4847 -0.0803 0.7288 0.052 Uiso 1 1 calc . . .
H12B H 0.3596 -0.0822 0.7147 0.052 Uiso 1 1 calc . . .
C21 C 1.06484(17) -0.09444(12) 0.54790(11) 0.0284(4) Uani 1 1 d . . .
C23 C 1.23066(19) -0.13937(14) 0.51832(14) 0.0396(5) Uani 1 1 d . . .
H23A H 1.2878 -0.1116 0.5447 0.048 Uiso 1 1 calc . . .
H23B H 1.2603 -0.1656 0.4738 0.048 Uiso 1 1 calc . . .
C13 C 0.41591(18) 0.03233(13) 0.73579(12) 0.0329(5) Uani 1 1 d . . .
H13 H 0.4585 0.0372 0.7826 0.039 Uiso 1 1 calc . . .
C32 C 0.7348(2) -0.01779(15) 0.82999(16) 0.0487(6) Uani 1 1 d . . .
H32A H 0.6972 -0.0666 0.8385 0.073 Uiso 1 1 calc . . .
H32B H 0.6882 0.0191 0.8048 0.073 Uiso 1 1 calc . . .
H32C H 0.7574 0.0038 0.8781 0.073 Uiso 1 1 calc . . .
C10 C 0.7726(2) 0.34596(14) 0.53255(15) 0.0446(6) Uani 1 1 d . . .
H10A H 0.8425 0.3556 0.5536 0.067 Uiso 1 1 calc . . .
H10B H 0.7273 0.3908 0.5422 0.067 Uiso 1 1 calc . . .
H10C H 0.7786 0.3378 0.4784 0.067 Uiso 1 1 calc . . .
C2 C 0.3896(2) 0.26174(15) 0.68956(16) 0.0472(6) Uani 1 1 d . . .
H2A H 0.4175 0.3147 0.6913 0.071 Uiso 1 1 calc . . .
H2B H 0.3511 0.2508 0.7359 0.071 Uiso 1 1 calc . . .
H2C H 0.3420 0.2566 0.6467 0.071 Uiso 1 1 calc . . .
C22 C 0.9750(2) 0.02121(15) 0.48330(15) 0.0515(7) Uani 1 1 d . . .
H22A H 1.0371 0.0170 0.4511 0.077 Uiso 1 1 calc . . .
H22B H 0.9738 0.0725 0.5069 0.077 Uiso 1 1 calc . . .
H22C H 0.9114 0.0143 0.4531 0.077 Uiso 1 1 calc . . .
C11 C 0.7991(2) 0.20139(15) 0.56221(16) 0.0497(7) Uani 1 1 d . . .
H11A H 0.7669 0.1559 0.5857 0.075 Uiso 1 1 calc . . .
H11B H 0.8660 0.2130 0.5870 0.075 Uiso 1 1 calc . . .
H11C H 0.8118 0.1907 0.5091 0.075 Uiso 1 1 calc . . .
C26 C 1.2538(2) -0.32562(15) 0.52032(15) 0.0485(6) Uani 1 1 d . . .
H26A H 1.2929 -0.3303 0.5674 0.073 Uiso 1 1 calc . . .
H26B H 1.2972 -0.2985 0.4833 0.073 Uiso 1 1 calc . . .
H26C H 1.2363 -0.3774 0.5016 0.073 Uiso 1 1 calc . . .
C18 C 0.9089(2) -0.28178(14) 0.66748(16) 0.0486(6) Uani 1 1 d . . .
H18A H 0.9560 -0.3253 0.6785 0.073 Uiso 1 1 calc . . .
H18B H 0.8822 -0.2866 0.6162 0.073 Uiso 1 1 calc . . .
H18C H 0.8499 -0.2822 0.7027 0.073 Uiso 1 1 calc . . .
C17 C 1.0711(2) -0.17201(18) 0.77137(13) 0.0520(7) Uani 1 1 d . . .
H17A H 1.1179 -0.2168 0.7764 0.078 Uiso 1 1 calc . . .
H17B H 1.0233 -0.1699 0.8143 0.078 Uiso 1 1 calc . . .
H17C H 1.1131 -0.1244 0.7695 0.078 Uiso 1 1 calc . . .
C6 C 0.5063(2) -0.00679(14) 0.47414(13) 0.0439(6) Uani 1 1 d . . .
H6A H 0.5328 0.0176 0.4284 0.066 Uiso 1 1 calc . . .
H6B H 0.4336 -0.0239 0.4662 0.066 Uiso 1 1 calc . . .
H6C H 0.5502 -0.0516 0.4867 0.066 Uiso 1 1 calc . . .
C31 C 0.8971(2) 0.04225(15) 0.76588(14) 0.0443(6) Uani 1 1 d . . .
H31A H 0.9582 0.0306 0.7344 0.066 Uiso 1 1 calc . . .
H31B H 0.9209 0.0634 0.8139 0.066 Uiso 1 1 calc . . .
H31C H 0.8524 0.0804 0.7406 0.066 Uiso 1 1 calc . . .
C15 C 0.2273(2) 0.04976(18) 0.68337(15) 0.0517(7) Uani 1 1 d . . .
H15A H 0.1569 0.0685 0.6963 0.078 Uiso 1 1 calc . . .
H15B H 0.2236 -0.0052 0.6698 0.078 Uiso 1 1 calc . . .
H15C H 0.2547 0.0795 0.6409 0.078 Uiso 1 1 calc . . .
C16 C 0.2564(2) 0.01861(16) 0.82222(16) 0.0524(7) Uani 1 1 d . . .
H16A H 0.1847 0.0369 0.8317 0.079 Uiso 1 1 calc . . .
H16B H 0.3009 0.0305 0.8655 0.079 Uiso 1 1 calc . . .
H16C H 0.2555 -0.0375 0.8139 0.079 Uiso 1 1 calc . . .
C27 C 1.0841(2) -0.26988(15) 0.46165(15) 0.0509(6) Uani 1 1 d . . .
H27A H 1.0686 -0.3213 0.4412 0.076 Uiso 1 1 calc . . .
H27B H 1.1240 -0.2398 0.4248 0.076 Uiso 1 1 calc . . .
H27C H 1.0182 -0.2431 0.4732 0.076 Uiso 1 1 calc . . .
C7 C 0.61002(19) 0.23000(15) 0.45374(13) 0.0417(6) Uani 1 1 d . . .
H7A H 0.5564 0.2596 0.4256 0.050 Uiso 1 1 calc . . .
H7B H 0.6795 0.2385 0.4301 0.050 Uiso 1 1 calc . . .

loop_
_atom_site_aniso_label
_atom_site_aniso_U_11
_atom_site_aniso_U_22
_atom_site_aniso_U_33
_atom_site_aniso_U_23
_atom_site_aniso_U_13
_atom_site_aniso_U_12
Al1 0.0273(3) 0.0248(3) 0.0285(3) -0.0025(2) 0.0003(2) -0.0001(2)
Al2 0.0252(3) 0.0275(3) 0.0257(3) 0.0046(2) 0.0011(2) 0.0027(2)
N3 0.0268(9) 0.0283(8) 0.0249(8) 0.0002(7) 0.0038(7) 0.0028(7)
N1 0.0262(8) 0.0292(8) 0.0303(8) -0.0011(8) 0.0025(7) -0.0040(7)
O4 0.0344(9) 0.0322(8) 0.0447(9) 0.0039(7) -0.0048(7) 0.0098(7)
C29 0.0272(10) 0.0263(10) 0.0386(11) -0.0022(9) 0.0057(9) 0.0005(8)
N2 0.0271(8) 0.0277(8) 0.0270(8) -0.0012(7) 0.0018(7) -0.0023(7)
N4 0.0260(9) 0.0233(8) 0.0307(9) 0.0004(7) 0.0021(7) 0.0002(7)
C24 0.0277(10) 0.0376(12) 0.0293(10) -0.0028(9) 0.0016(8) 0.0052(8)
O3 0.0407(9) 0.0419(9) 0.0377(9) 0.0071(7) 0.0127(7) -0.0004(7)
O1 0.0383(9) 0.0473(9) 0.0278(7) 0.0002(7) 0.0022(7) -0.0046(7)
O2 0.0420(9) 0.0244(7) 0.0442(9) -0.0033(7) -0.0003(7) -0.0035(7)
C5 0.0223(10) 0.0242(9) 0.0383(11) -0.0014(8) -0.0026(8) 0.0022(8)
C25 0.0403(12) 0.0322(11) 0.0380(12) -0.0005(10) 0.0089(10) 0.0052(9)
C4 0.0251(10) 0.0339(10) 0.0305(10) -0.0055(9) -0.0002(8) 0.0019(8)
C9 0.0318(11) 0.0314(11) 0.0330(11) -0.0007(9) 0.0002(9) -0.0066(8)
C8 0.0316(11) 0.0290(10) 0.0364(11) 0.0056(9) 0.0036(9) 0.0011(9)
C3 0.0201(9) 0.0420(12) 0.0265(10) -0.0017(9) -0.0007(8) 0.0037(8)
C30 0.0335(11) 0.0319(11) 0.0330(11) -0.0017(9) 0.0044(9) 0.0012(9)
C19 0.0287(10) 0.0230(9) 0.0335(10) -0.0010(8) -0.0066(8) 0.0019(8)
C14 0.0411(13) 0.0354(12) 0.0341(12) -0.0001(10) 0.0093(10) -0.0060(10)
C28 0.0278(11) 0.0418(13) 0.0464(13) -0.0080(11) -0.0036(10) 0.0068(10)
C20 0.0353(11) 0.0264(10) 0.0305(10) 0.0065(8) -0.0031(9) -0.0004(8)
C1 0.0517(15) 0.0420(14) 0.0384(13) -0.0016(10) -0.0116(11) -0.0059(11)
C12 0.0531(15) 0.0314(11) 0.0455(13) 0.0076(10) 0.0017(12) -0.0007(11)
C21 0.0317(11) 0.0312(10) 0.0221(9) -0.0013(8) 0.0025(8) -0.0067(9)
C23 0.0327(12) 0.0458(14) 0.0404(13) -0.0056(11) 0.0097(10) -0.0006(10)
C13 0.0387(12) 0.0314(11) 0.0285(10) 0.0034(8) -0.0038(9) -0.0062(9)
C32 0.0526(16) 0.0444(14) 0.0490(15) -0.0095(12) 0.0186(12) -0.0010(11)
C10 0.0474(14) 0.0372(12) 0.0491(15) 0.0000(11) 0.0088(12) -0.0118(11)
C2 0.0467(14) 0.0386(13) 0.0563(15) -0.0033(12) 0.0072(12) 0.0093(11)
C22 0.0563(16) 0.0479(14) 0.0505(14) 0.0229(12) 0.0029(13) 0.0064(12)
C11 0.0342(13) 0.0457(15) 0.0691(18) 0.0053(13) -0.0065(12) 0.0025(10)
C26 0.0540(15) 0.0454(15) 0.0460(14) -0.0034(12) 0.0100(12) 0.0138(12)
C18 0.0405(14) 0.0314(12) 0.0739(18) 0.0102(12) 0.0042(13) 0.0002(10)
C17 0.0411(14) 0.085(2) 0.0304(12) 0.0067(13) -0.0018(10) 0.0116(14)
C6 0.0475(14) 0.0460(13) 0.0382(12) -0.0151(10) 0.0021(11) -0.0035(11)
C31 0.0439(14) 0.0430(13) 0.0459(13) -0.0106(11) 0.0010(11) -0.0125(11)
C15 0.0326(12) 0.0768(19) 0.0457(14) 0.0106(14) 0.0035(11) -0.0009(12)
C16 0.0631(17) 0.0588(16) 0.0355(13) 0.0019(13) 0.0127(12) -0.0179(14)
C27 0.0590(16) 0.0438(14) 0.0500(15) -0.0147(12) -0.0083(13) 0.0042(12)
C7 0.0386(13) 0.0516(15) 0.0347(11) 0.0108(11) -0.0045(10) -0.0125(11)

loop_
_geom_bond_atom_site_label_1
_geom_bond_atom_site_label_2
_geom_bond_distance
_geom_bond_site_symmetry_2
_geom_bond_publ_flag
Al1 N2 1.8995(17) . ?
Al1 N1 1.9061(17) . ?
Al1 C1 1.967(2) . ?
Al1 C2 1.968(2) . ?
Al2 N4 1.8931(17) . ?
Al2 N3 1.8977(17) . ?
Al2 C17 1.943(2) . ?
Al2 C18 1.964(3) . ?
N3 C21 1.326(3) . ?
N3 C24 1.482(3) . ?
N1 C3 1.331(3) . ?
N1 C8 1.480(3) . ?
O4 C19 1.361(2) . ?
O4 C28 1.443(3) . ?
C29 N4 1.479(3) . ?
C29 C28 1.522(3) . ?
C29 C30 1.536(3) . ?
N2 C5 1.336(3) . ?
N2 C13 1.485(3) . ?
N4 C19 1.324(3) . ?
C24 C23 1.519(3) . ?
C24 C25 1.533(3) . ?
O3 C21 1.359(2) . ?
O3 C23 1.451(3) . ?
O1 C3 1.358(2) . ?
O1 C7 1.451(3) . ?
O2 C5 1.355(2) . ?
O2 C12 1.443(3) . ?
C5 C4 1.384(3) . ?
C25 C27 1.519(3) . ?
C25 C26 1.537(3) . ?
C4 C3 1.394(3) . ?
C4 C6 1.512(3) . ?
C9 C11 1.526(3) . ?
C9 C10 1.531(3) . ?
C9 C8 1.534(3) . ?
C8 C7 1.525(3) . ?
C30 C31 1.524(3) . ?
C30 C32 1.532(3) . ?
C19 C20 1.388(3) . ?
C14 C15 1.517(4) . ?
C14 C13 1.527(3) . ?
C14 C16 1.527(3) . ?
C20 C21 1.387(3) . ?
C20 C22 1.510(3) . ?
C12 C13 1.539(3) . ?
